data_4301560
loop_
_publ_author_name
'Yan-Zhen Zheng'
'Wei Xue'
'Wei-Xiong Zhang'
'Ming-Liang Tong'
'Xiao-Ming Chen'
'Fernande Grandjean'
'Gary J. Long'
'Seik-Weng Ng'
'Pierre Panissod'
'Marc Drillon'

_publ_contact_author
;
      Professor Xiao-Ming Chen
      MOE Laboratory of bioinorganic and Synthetic Chemistry
      School of Chemistry and Chemical Engineering
      Sun Yst-Sen University 
      Guangzhou 510275 
      P. R. China

      Prof. Gary J. Long,
      Department of Chemistry
      University of Missouri-Rolla
      Rolla, Missouri 65409-0010, 
      USA   
;
_publ_contact_author_fax 86-20-84112074
_publ_contact_author_phone 86-20-84113986
_publ_section_title
;
Spin-Frustrated Complex,
[FeIIFeIII(trans-1,4-cyclohexanedicarboxylate)1.5]\\infty: Interplay between
Single-Chain Magnetic Behavior and Magnetic Ordering
;
_journal_name_full 'Inorganic Chemistry'
_journal_page_first 2028
_journal_page_last 2042
_journal_paper_doi 10.1021/ic8019155
_journal_volume 48
_journal_year 2009
_chemical_formula_sum 'C24 H30 Fe4 O14'
_chemical_formula_weight 765.88
_space_group_IT_number 2
_symmetry_cell_setting triclinic
_symmetry_space_group_name_Hall '-P 1'
_symmetry_space_group_name_H-M 'P -1'
_atom_sites_solution_hydrogens geom
_atom_sites_solution_primary direct
_atom_sites_solution_secondary difmap
_audit_creation_method SHELXL-97
_cell_angle_alpha 61.5160(10)
_cell_angle_beta 85.5240(10)
_cell_angle_gamma 89.9450(10)
_cell_formula_units_Z 1
_cell_length_a 5.0776(3)
_cell_length_b 12.0535(7)
_cell_length_c 12.3029(7)
_cell_measurement_temperature 90(2)
_cell_volume 659.24(7)
_computing_cell_refinement 'Bruker SMART'
_computing_data_collection 'Bruker SMART'
_computing_data_reduction 'Bruker SAINT'
_computing_molecular_graphics 'Bruker SHELXTL'
_computing_publication_material 'Bruker SHELXTL'
_computing_structure_refinement 'SHELXL-97 (Sheldrick, 1997)'
_computing_structure_solution 'SHELXS-97 (Sheldrick, 1990)'
_diffrn_ambient_temperature 90(2)
_diffrn_measured_fraction_theta_full 0.988
_diffrn_measured_fraction_theta_max 0.988
_diffrn_radiation_monochromator graphite
_diffrn_radiation_source 'fine-focus sealed tube'
_diffrn_radiation_type MoK\a
_diffrn_radiation_wavelength 0.71073
_diffrn_reflns_av_R_equivalents 0.0321
_diffrn_reflns_av_sigmaI/netI 0.0400
_diffrn_reflns_limit_h_max 6
_diffrn_reflns_limit_h_min -6
_diffrn_reflns_limit_k_max 14
_diffrn_reflns_limit_k_min -14
_diffrn_reflns_limit_l_max 15
_diffrn_reflns_limit_l_min -15
_diffrn_reflns_number 6644
_diffrn_reflns_theta_full 26.00
_diffrn_reflns_theta_max 26.00
_diffrn_reflns_theta_min 1.92
_exptl_absorpt_coefficient_mu 2.231
_exptl_absorpt_correction_T_max 0.9361
_exptl_absorpt_correction_T_min 0.6895
_exptl_absorpt_correction_type multi-scan
_exptl_absorpt_process_details SADABS
_exptl_crystal_colour NEEDLE
_exptl_crystal_density_diffrn 1.929
_exptl_crystal_density_method 'not measured'
_exptl_crystal_description BLACK
_exptl_crystal_F_000 390
_exptl_crystal_size_max 0.18
_exptl_crystal_size_mid 0.04
_exptl_crystal_size_min 0.03
_refine_diff_density_max 1.568
_refine_diff_density_min -0.879
_refine_diff_density_rms 0.154
_refine_ls_extinction_method none
_refine_ls_goodness_of_fit_ref 1.046
_refine_ls_hydrogen_treatment constr
_refine_ls_matrix_type full
_refine_ls_number_parameters 191
_refine_ls_number_reflns 2557
_refine_ls_number_restraints 6
_refine_ls_restrained_S_all 1.045
_refine_ls_R_factor_all 0.0683
_refine_ls_R_factor_gt 0.0629
_refine_ls_shift/su_max 0.000
_refine_ls_shift/su_mean 0.000
_refine_ls_structure_factor_coef Fsqd
_refine_ls_weighting_details 'calc w=1/[\s^2^(Fo^2^)+(0.0499P)^2^+14.0903P] where P=(Fo^2^+2Fc^2^)/3'
_refine_ls_weighting_scheme calc
_refine_ls_wR_factor_gt 0.1642
_refine_ls_wR_factor_ref 0.1699
_reflns_number_gt 2394
_reflns_number_total 2557
_reflns_threshold_expression >2sigma(I)
_cod_data_source_file ic8019155_si_002_2.cif
_cod_data_source_block 1_90K
_cod_depositor_comments
;
 Replacing the '_publ_contact_author_email1' and '_publ_contact_author_email2'
 data items with the _publ_contact_author_* loop.

 Antanas Vaitkus,
 2017-03-02

The following automatic conversions were performed:
'_symmetry_cell_setting' value 'TRICLINIC' changed to 'triclinic'
according to '/home/saulius/struct/CIF-dictionaries/cif_core.dic'
dictionary named 'cif_core.dic' version 2.4.1 from
2010-06-29.

'_exptl_absorpt_correction_type' value 'MULTI-SCAN' changed
to 'multi-scan' according to
'/home/saulius/struct/CIF-dictionaries/cif_core.dic' dictionary named
'cif_core.dic' version 2.4.1 from
2010-06-29.

'_refine_ls_hydrogen_treatment' value 'CONSTR' changed to
'constr' according to '/home/saulius/struct/CIF-dictionaries/cif_core.dic'
dictionary named 'cif_core.dic' version 2.4.1 from 2010-06-29.

Automatic conversion script
Id: cif_fix_enum 1527 2010-12-29 10:47:43Z saulius 
;
_cod_database_code 4301560

loop_
_publ_contact_author_name
_publ_contact_author_email
'Professor Xiao-Ming Chen' cxm@mail.sysu.edu.cn
'Prof. Gary J. Long' glong@mst.edu

loop_
_symmetry_equiv_pos_as_xyz
'x, y, z'
'-x, -y, -z'

loop_
_atom_site_label
_atom_site_type_symbol
_atom_site_fract_x
_atom_site_fract_y
_atom_site_fract_z
_atom_site_U_iso_or_equiv
_atom_site_adp_type
_atom_site_occupancy
_atom_site_symmetry_multiplicity
_atom_site_calc_flag
_atom_site_refinement_flags
_atom_site_disorder_assembly
_atom_site_disorder_group
Fe1 Fe 0.4599(2) 0.35758(10) 0.60870(10) 0.0088(3) Uani 1 1 d . . .
Fe2 Fe 0.9547(2) 0.49905(10) 0.61984(10) 0.0086(3) Uani 1 1 d . . .
O1 O 0.6478(10) 0.2058(5) 0.7449(5) 0.0127(11) Uani 1 1 d . . .
O2 O 1.0394(10) 0.3085(5) 0.7045(5) 0.0117(11) Uani 1 1 d . . .
O3 O 1.1693(10) 0.4943(5) 0.7623(5) 0.0127(11) Uani 1 1 d . . .
O4 O 1.5733(10) 0.4462(5) 0.7184(5) 0.0114(11) Uani 1 1 d . . .
O5 O 0.9177(11) 0.6757(5) 0.5859(5) 0.0147(11) Uani 1 1 d . . .
O6 O 0.5924(10) 0.7626(5) 0.4634(5) 0.0152(11) Uani 1 1 d . . .
O7 O 0.7543(10) 0.4865(5) 0.4939(5) 0.0093(10) Uani 1 1 d . . .
C1 C 0.8847(15) 0.2094(7) 0.7645(7) 0.0108(14) Uani 1 1 d U . .
C2 C 1.0040(15) 0.0973(7) 0.8681(7) 0.0120(15) Uani 1 1 d . . .
H2 H 1.1837 0.0858 0.8363 0.014 Uiso 1 1 calc R . .
C3 C 0.8419(15) -0.0252(7) 0.9171(7) 0.0146(15) Uani 1 1 d . . .
H3A H 0.8338 -0.0485 0.8503 0.017 Uiso 1 1 calc R . .
H3B H 0.6592 -0.0136 0.9432 0.017 Uiso 1 1 calc R . .
C4 C 1.0353(16) 0.1317(7) 0.9723(7) 0.0150(16) Uani 1 1 d . . .
H4A H 1.1487 0.2096 0.9391 0.018 Uiso 1 1 calc R . .
H4B H 0.8597 0.1488 1.0007 0.018 Uiso 1 1 calc R . .
C5 C 1.4103(14) 0.4830(7) 0.7776(7) 0.0107(14) Uani 1 1 d . . .
C6 C 1.5194(14) 0.5073(8) 0.8763(7) 0.0138(15) Uani 1 1 d . . .
H6 H 1.7081 0.5380 0.8489 0.017 Uiso 1 1 calc R . .
C7 C 1.3716(18) 0.6058(8) 0.8989(8) 0.0200(17) Uani 1 1 d . . .
H7A H 1.3869 0.6881 0.8219 0.024 Uiso 1 1 calc R . .
H7B H 1.1819 0.5798 0.9218 0.024 Uiso 1 1 calc R . .
C8 C 1.5130(19) 0.3809(8) 0.9972(8) 0.0218(18) Uani 1 1 d . . .
H8A H 1.3278 0.3475 1.0239 0.026 Uiso 1 1 calc R . .
H8B H 1.6145 0.3192 0.9813 0.026 Uiso 1 1 calc R . .
C9 C 0.7717(14) 0.7666(7) 0.5243(7) 0.0104(15) Uani 1 1 d . . .
C10 C 0.8244(15) 0.8904(7) 0.5251(7) 0.0129(15) Uani 1 1 d . . .
H10 H 0.6527 0.9190 0.5467 0.015 Uiso 1 1 calc R . .
C11 C 1.0184(16) 0.8821(7) 0.6167(7) 0.0164(16) Uani 1 1 d . . .
H11A H 1.1869 0.8497 0.5994 0.020 Uiso 1 1 calc R . .
H11B H 0.9456 0.8219 0.7021 0.020 Uiso 1 1 calc R . .
C12 C 0.9285(17) 0.9888(7) 0.3923(7) 0.0166(16) Uani 1 1 d . . .
H12A H 1.0940 0.9598 0.3678 0.020 Uiso 1 1 calc R . .
H12B H 0.7969 0.9966 0.3340 0.020 Uiso 1 1 calc R . .

loop_
_atom_site_aniso_label
_atom_site_aniso_U_11
_atom_site_aniso_U_22
_atom_site_aniso_U_33
_atom_site_aniso_U_23
_atom_site_aniso_U_13
_atom_site_aniso_U_12
Fe1 0.0066(5) 0.0075(5) 0.0133(5) -0.0058(4) -0.0014(4) 0.0003(4)
Fe2 0.0063(5) 0.0087(5) 0.0122(5) -0.0061(4) -0.0007(4) 0.0003(4)
O1 0.009(2) 0.011(3) 0.019(3) -0.007(2) -0.004(2) 0.001(2)
O2 0.005(2) 0.012(3) 0.016(3) -0.005(2) 0.0003(19) -0.0006(19)
O3 0.011(3) 0.016(3) 0.017(3) -0.012(2) -0.002(2) 0.000(2)
O4 0.009(2) 0.015(3) 0.013(3) -0.009(2) -0.0006(19) -0.001(2)
O5 0.015(3) 0.012(3) 0.021(3) -0.010(2) -0.004(2) 0.001(2)
O6 0.012(3) 0.013(3) 0.025(3) -0.012(2) -0.007(2) 0.002(2)
O7 0.007(2) 0.008(2) 0.013(2) -0.004(2) -0.0018(19) 0.0000(19)
C1 0.015(3) 0.010(3) 0.014(3) -0.011(2) 0.000(2) 0.001(2)
C2 0.013(4) 0.009(3) 0.013(4) -0.004(3) -0.003(3) 0.002(3)
C3 0.014(4) 0.010(4) 0.016(4) -0.004(3) -0.001(3) -0.002(3)
C4 0.019(4) 0.011(4) 0.017(4) -0.007(3) -0.003(3) 0.001(3)
C5 0.010(3) 0.007(3) 0.013(4) -0.004(3) 0.002(3) -0.001(3)
C6 0.006(3) 0.019(4) 0.020(4) -0.012(3) -0.001(3) -0.001(3)
C7 0.026(4) 0.018(4) 0.019(4) -0.009(3) -0.011(3) 0.008(3)
C8 0.032(5) 0.015(4) 0.023(4) -0.012(4) -0.012(4) 0.010(3)
C9 0.012(3) 0.007(3) 0.015(4) -0.007(3) 0.005(3) -0.001(3)
C10 0.013(4) 0.010(4) 0.019(4) -0.010(3) -0.002(3) -0.002(3)
C11 0.022(4) 0.011(4) 0.017(4) -0.007(3) -0.004(3) -0.003(3)
C12 0.023(4) 0.012(4) 0.016(4) -0.007(3) -0.006(3) 0.000(3)

loop_
_atom_type_symbol
_atom_type_description
_atom_type_scat_dispersion_real
_atom_type_scat_dispersion_imag
_atom_type_scat_source
C C 0.0033 0.0016 'International Tables Vol C Tables 4.2.6.8 and 6.1.1.4'
H H 0.0000 0.0000 'International Tables Vol C Tables 4.2.6.8 and 6.1.1.4'
O O 0.0106 0.0060 'International Tables Vol C Tables 4.2.6.8 and 6.1.1.4'
Fe Fe 0.3463 0.8444 'International Tables Vol C Tables 4.2.6.8 and 6.1.1.4'

loop_
_geom_angle_atom_site_label_1
_geom_angle_atom_site_label_2
_geom_angle_atom_site_label_3
_geom_angle
_geom_angle_site_symmetry_1
_geom_angle_site_symmetry_3
_geom_angle_publ_flag
O6 Fe1 O7 105.9(2) 2_666 . ?
O6 Fe1 O7 105.5(2) 2_666 2_666 ?
O7 Fe1 O7 78.4(2) . 2_666 ?
O6 Fe1 O1 84.3(2) 2_666 . ?
O7 Fe1 O1 106.5(2) . . ?
O7 Fe1 O1 167.6(2) 2_666 . ?
O6 Fe1 O4 165.4(2) 2_666 1_455 ?
O7 Fe1 O4 77.3(2) . 1_455 ?
O7 Fe1 O4 89.1(2) 2_666 1_455 ?
O1 Fe1 O4 81.1(2) . 1_455 ?
O6 Fe1 O2 90.7(2) 2_666 1_455 ?
O7 Fe1 O2 151.5(2) . 1_455 ?
O7 Fe1 O2 74.76(19) 2_666 1_455 ?
O1 Fe1 O2 98.0(2) . 1_455 ?
O4 Fe1 O2 92.58(19) 1_455 1_455 ?
O7 Fe2 O5 102.3(2) 2_766 . ?
O7 Fe2 O7 81.7(2) 2_766 . ?
O5 Fe2 O7 104.4(2) . . ?
O7 Fe2 O2 83.2(2) 2_766 . ?
O5 Fe2 O2 162.3(2) . . ?
O7 Fe2 O2 93.0(2) . . ?
O7 Fe2 O3 98.4(2) 2_766 . ?
O5 Fe2 O3 80.7(2) . . ?
O7 Fe2 O3 174.8(2) . . ?
O2 Fe2 O3 81.9(2) . . ?
O7 Fe2 O4 159.6(2) 2_766 1_455 ?
O5 Fe2 O4 91.4(2) . 1_455 ?
O7 Fe2 O4 80.3(2) . 1_455 ?
O2 Fe2 O4 88.2(2) . 1_455 ?
O3 Fe2 O4 98.7(2) . 1_455 ?
O7 Fe2 Fe2 41.89(16) 2_766 2_766 ?
O5 Fe2 Fe2 107.80(17) . 2_766 ?
O7 Fe2 Fe2 39.85(15) . 2_766 ?
O2 Fe2 Fe2 87.63(15) . 2_766 ?
O3 Fe2 Fe2 140.02(16) . 2_766 ?
O4 Fe2 Fe2 119.54(15) 1_455 2_766 ?
C1 O1 Fe1 124.1(5) . . ?
C1 O2 Fe2 130.3(5) . . ?
C1 O2 Fe1 137.7(5) . 1_655 ?
Fe2 O2 Fe1 90.56(19) . 1_655 ?
C5 O3 Fe2 131.1(5) . . ?
C5 O4 Fe2 139.0(5) . 1_655 ?
C5 O4 Fe1 124.6(5) . 1_655 ?
Fe2 O4 Fe1 91.3(2) 1_655 1_655 ?
C9 O5 Fe2 136.8(5) . . ?
C9 O6 Fe1 128.8(5) . 2_666 ?
Fe2 O7 Fe2 98.3(2) 2_766 . ?
Fe2 O7 Fe1 139.6(3) 2_766 . ?
Fe2 O7 Fe1 99.7(2) . . ?
Fe2 O7 Fe1 103.2(2) 2_766 2_666 ?
Fe2 O7 Fe1 114.7(2) . 2_666 ?
Fe1 O7 Fe1 101.6(2) . 2_666 ?
O1 C1 O2 123.5(7) . . ?
O1 C1 C2 121.1(7) . . ?
O2 C1 C2 115.3(6) . . ?
C1 C2 C3 113.8(6) . . ?
C1 C2 C4 106.7(6) . . ?
C3 C2 C4 110.8(6) . . ?
C2 C3 C4 110.6(6) . 2_757 ?
C3 C4 C2 111.7(6) 2_757 . ?
O3 C5 O4 123.7(7) . . ?
O3 C5 C6 119.6(6) . . ?
O4 C5 C6 116.6(6) . . ?
C5 C6 C7 113.8(6) . . ?
C5 C6 C8 108.1(6) . . ?
C7 C6 C8 110.4(7) . . ?
C8 C7 C6 109.9(7) 2_867 . ?
C7 C8 C6 112.2(7) 2_867 . ?
O6 C9 O5 125.4(7) . . ?
O6 C9 C10 117.6(7) . . ?
O5 C9 C10 116.9(7) . . ?
C11 C10 C9 114.3(6) . . ?
C11 C10 C12 110.0(6) . . ?
C9 C10 C12 107.5(6) . . ?
C10 C11 C12 111.2(6) . 2_776 ?
C11 C12 C10 111.3(7) 2_776 . ?

loop_
_geom_bond_atom_site_label_1
_geom_bond_atom_site_label_2
_geom_bond_distance
_geom_bond_site_symmetry_2
_geom_bond_publ_flag
Fe1 O6 2.054(5) 2_666 ?
Fe1 O7 2.055(5) . ?
Fe1 O7 2.063(5) 2_666 ?
Fe1 O1 2.094(5) . ?
Fe1 O4 2.188(5) 1_455 ?
Fe1 O2 2.290(5) 1_455 ?
Fe2 O7 1.902(5) 2_766 ?
Fe2 O5 1.977(5) . ?
Fe2 O7 1.982(5) . ?
Fe2 O2 2.081(5) . ?
Fe2 O3 2.112(5) . ?
Fe2 O4 2.127(5) 1_455 ?
Fe2 Fe2 2.938(2) 2_766 ?
O1 C1 1.250(9) . ?
O2 C1 1.288(9) . ?
O2 Fe1 2.290(5) 1_655 ?
O3 C5 1.250(9) . ?
O4 C5 1.276(9) . ?
O4 Fe2 2.127(5) 1_655 ?
O4 Fe1 2.188(5) 1_655 ?
O5 C9 1.272(9) . ?
O6 C9 1.238(9) . ?
O6 Fe1 2.054(5) 2_666 ?
O7 Fe2 1.902(5) 2_766 ?
O7 Fe1 2.063(5) 2_666 ?
C1 C2 1.514(10) . ?
C2 C3 1.515(10) . ?
C2 C4 1.542(11) . ?
C3 C4 1.534(10) 2_757 ?
C4 C3 1.534(10) 2_757 ?
C5 C6 1.521(10) . ?
C6 C7 1.525(11) . ?
C6 C8 1.538(11) . ?
C7 C8 1.522(12) 2_867 ?
C8 C7 1.522(11) 2_867 ?
C9 C10 1.522(10) . ?
C10 C11 1.522(10) . ?
C10 C12 1.540(11) . ?
C11 C12 1.529(10) 2_776 ?
C12 C11 1.529(10) 2_776 ?
